data_4022320
loop_
_publ_author_name
'Masami Sakamoto'
'Takeru Sano'
'Shohei Fujita'
'Masaru Ando'
'Kentaro Yamaguchi'
'Takashi Mino'
'Tsutomu Fujita'

_publ_section_title
;
 Regioselective Photocycloaddition of Pyridine Derivatives
 to Electron-Rich Alkenes
;
_journal_name_full 'Journal of Organic Chemistry'
_journal_page_first 1447
_journal_page_last 1450
_journal_paper_doi 10.1021/jo0266285
_journal_volume 68
_journal_year 2003
_chemical_formula_moiety 'C13 H18 N2 O3 '
_chemical_formula_sum 'C13 H18 N2 O3'
_chemical_formula_weight 250.30
_space_group_IT_number 14
_symmetry_cell_setting monoclinic
_symmetry_Int_Tables_number 14
_symmetry_space_group_name_Hall '-P 2yn'
_symmetry_space_group_name_H-M 'P 1 21/n 1'
_audit_creation_date 'Thu Jan 17 20:29:13 2002'
_audit_creation_method 'by teXsan'
_cell_angle_alpha 90
_cell_angle_beta 93.629(9)
_cell_angle_gamma 90
_cell_formula_units_Z 4
_cell_length_a 10.184(1)
_cell_length_b 11.459(1)
_cell_length_c 11.709(1)
_cell_measurement_temperature 273.2
_cell_measurement_theta_max 140
_cell_measurement_theta_min 3
_cell_volume 1363.8(3)
_computing_cell_refinement 'MSC/AFC Diffractometer Control'
_computing_data_collection 'MSC/AFC Diffractometer Control'
_computing_data_reduction 'teXsan Ver. 1.10'
_computing_publication_material 'teXsan Ver. 1.10'
_computing_structure_refinement 'teXsan Ver. 1.10'
_computing_structure_solution DirectMethod
_diffrn_measurement_device_type 'Rigaku AFC5S'
_diffrn_radiation_type 'Cu Ka'
_diffrn_radiation_wavelength 1.5418
_diffrn_reflns_av_R_equivalents 0.135
_diffrn_reflns_limit_h_max 0
_diffrn_reflns_limit_h_min 0
_diffrn_reflns_limit_k_max 0
_diffrn_reflns_limit_k_min 0
_diffrn_reflns_limit_l_max 0
_diffrn_reflns_limit_l_min 0
_diffrn_reflns_number 2747
_diffrn_standards_decay_% 0.12
_diffrn_standards_interval_count 0
_diffrn_standards_number 0
_exptl_absorpt_coefficient_mu 0.717
_exptl_absorpt_correction_T_max 1.000
_exptl_absorpt_correction_T_min 0.509
_exptl_absorpt_correction_type refdelf
_exptl_absorpt_process_details '(Walker & Stuart, 1983)'
_exptl_crystal_colour unknown
_exptl_crystal_density_diffrn 1.219
_exptl_crystal_density_method 'not measured'
_exptl_crystal_description unknown
_exptl_crystal_size_max 0.000
_exptl_crystal_size_mid 0.000
_exptl_crystal_size_min 0.000
_refine_diff_density_max 0.45
_refine_diff_density_min -0.34
_refine_ls_extinction_method none
_refine_ls_goodness_of_fit_ref 6.090
_refine_ls_hydrogen_treatment refall
_refine_ls_number_parameters 235
_refine_ls_number_reflns 1850
_refine_ls_R_factor_gt 0.0000
_refine_ls_shift/su_max 4.9990
_refine_ls_structure_factor_coef F
_refine_ls_weighting_details 'w = 1/[s^2^(Fo) + 0.00000|Fo|^2^]'
_refine_ls_weighting_scheme calc
_refine_ls_wR_factor_ref 0.0810
_reflns_number_gt 0
_reflns_number_total 0
_reflns_threshold_expression F^2^>2.0s(F^2^)
_cod_data_source_file jo0266285si20030206_113355.cif
_cod_data_source_block Kentax_Sakamoto_94-09-05
_cod_original_sg_symbol_H-M 'P 21/n'
_cod_original_formula_sum 'C13 H18 N2 O3 '
_cod_database_code 4022320

loop_
_symmetry_equiv_pos_as_xyz
x,y,z
1/2-x,1/2+y,1/2-z
-x,-y,-z
1/2+x,1/2-y,1/2+z

loop_
_atom_site_label
_atom_site_type_symbol
_atom_site_fract_x
_atom_site_fract_y
_atom_site_fract_z
_atom_site_U_iso_or_equiv
_atom_site_adp_type
_atom_site_occupancy
_atom_site_calc_flag
O(1) O 0.4256(3) -0.3329(3) 0.7308(3) 0.055(1) Uani 1.00 d
O(2) O 0.5218(3) 0.1104(2) 0.6064(2) 0.0477(9) Uani 1.00 d
O(3) O 0.7027(3) -0.0563(3) 0.6046(3) 0.0500(9) Uani 1.00 d
N(1) N 0.5798(3) -0.1907(3) 0.6938(3) 0.045(1) Uani 1.00 d
N(2) N 0.1257(4) -0.2335(4) 0.6679(4) 0.071(2) Uani 1.00 d
C(1) C 0.3659(4) -0.0260(4) 0.6667(4) 0.042(1) Uani 1.00 d
C(2) C 0.5073(4) 0.0153(4) 0.6823(4) 0.042(1) Uani 1.00 d
C(3) C 0.5971(4) -0.0863(4) 0.6618(4) 0.042(1) Uani 1.00 d
C(4) C 0.4669(4) -0.2171(4) 0.7554(4) 0.043(1) Uani 1.00 d
C(5) C 0.3437(4) -0.1325(4) 0.7396(4) 0.040(1) Uani 1.00 d
C(6) C 0.3669(5) -0.1145(4) 0.8700(4) 0.049(1) Uani 1.00 d
C(7) C 0.4702(5) -0.1828(4) 0.8812(4) 0.051(1) Uani 1.00 d
C(8) C 0.2931(8) -0.0378(7) 0.9472(6) 0.071(2) Uani 1.00 d
C(9) C 0.5204(8) -0.4194(6) 0.7645(9) 0.081(3) Uani 1.00 d
C(10) C 0.7806(7) -0.1498(6) 0.5654(7) 0.070(2) Uani 1.00 d
C(11) C 0.6191(8) 0.1940(6) 0.6434(7) 0.073(2) Uani 1.00 d
C(12) C 0.6037(10) 0.3024(6) 0.5799(8) 0.083(3) Uani 1.00 d
C(13) C 0.2210(5) -0.1900(4) 0.7020(4) 0.047(1) Uani 1.00 d
H(5) H 0.607(7) 0.215(7) 0.728(7) 0.18(4) Uiso 1.00 calc
H(6) H 0.689(6) 0.171(6) 0.633(6) 0.13(3) Uiso 1.00 calc
H(7) H 0.375(8) 0.021(8) 1.002(8) 0.24(4) Uiso 1.00 calc
H(8) H 0.224(8) -0.019(8) 0.921(7) 0.17(4) Uiso 1.00 calc
H(9) H 0.298(7) -0.079(6) 1.013(6) 0.15(3) Uiso 1.00 calc
H(10) H 0.469(5) -0.497(6) 0.738(5) 0.10(2) Uiso 1.00 calc
H(11) H 0.595(6) -0.410(5) 0.714(5) 0.10(2) Uiso 1.00 calc
H(12) H 0.529(5) -0.413(5) 0.831(4) 0.06(2) Uiso 1.00 calc
H(13) H 0.810(6) -0.199(5) 0.626(6) 0.13(3) Uiso 1.00 calc
H(14) H 0.719(6) -0.208(5) 0.517(5) 0.12(3) Uiso 1.00 calc
H(15) H 0.844(5) -0.123(4) 0.529(4) 0.06(2) Uiso 1.00 calc
H(16) H 0.676(5) 0.361(4) 0.611(4) 0.08(2) Uiso 1.00 calc
H(17) H 0.611(6) 0.286(5) 0.500(6) 0.13(3) Uiso 1.00 calc
H(18) H 0.539(6) 0.336(5) 0.599(5) 0.10(3) Uiso 1.00 calc
H(21) H 0.307(4) 0.038(3) 0.688(3) 0.04(1) Uiso 1.00 calc
H(22) H 0.348(4) -0.044(3) 0.586(3) 0.04(1) Uiso 1.00 calc
H(23) H 0.523(4) 0.037(3) 0.764(3) 0.05(1) Uiso 1.00 calc
H(25) H 0.530(5) -0.200(4) 0.943(4) 0.08(2) Uiso 1.00 calc

loop_
_atom_site_aniso_label
_atom_site_aniso_U_11
_atom_site_aniso_U_22
_atom_site_aniso_U_33
_atom_site_aniso_U_12
_atom_site_aniso_U_13
_atom_site_aniso_U_23
O(1) 0.047(2) 0.034(2) 0.082(2) -0.001(1) -0.004(2) 0.002(2)
O(2) 0.052(2) 0.037(2) 0.054(2) -0.007(2) 0.001(2) 0.004(1)
O(3) 0.043(2) 0.048(2) 0.061(2) 0.000(2) 0.011(2) 0.005(2)
N(1) 0.038(2) 0.044(2) 0.053(2) 0.001(2) 0.003(2) 0.006(2)
N(2) 0.047(3) 0.074(3) 0.090(3) -0.007(2) -0.005(2) -0.010(3)
C(1) 0.037(2) 0.041(3) 0.048(3) 0.003(2) 0.002(2) 0.001(2)
C(2) 0.046(3) 0.037(2) 0.043(2) -0.002(2) 0.002(2) 0.002(2)
C(3) 0.037(2) 0.047(3) 0.042(2) 0.001(2) 0.001(2) 0.002(2)
C(4) 0.039(2) 0.039(2) 0.050(3) -0.002(2) 0.000(2) 0.003(2)
C(5) 0.038(2) 0.039(2) 0.043(2) 0.000(2) -0.001(2) -0.001(2)
C(6) 0.056(3) 0.044(3) 0.047(3) -0.010(2) 0.004(2) 0.003(2)
C(7) 0.049(3) 0.054(3) 0.050(3) -0.008(3) -0.006(2) 0.010(2)
C(8) 0.086(5) 0.076(4) 0.053(3) 0.011(4) 0.017(3) -0.011(3)
C(9) 0.069(5) 0.046(4) 0.127(8) 0.009(3) -0.001(5) 0.007(4)
C(10) 0.057(4) 0.069(4) 0.088(5) 0.018(3) 0.032(4) 0.013(4)
C(11) 0.068(4) 0.052(4) 0.098(5) -0.024(3) -0.012(4) 0.002(3)
C(12) 0.112(7) 0.044(4) 0.095(6) -0.019(4) 0.010(5) 0.008(4)
C(13) 0.042(3) 0.048(3) 0.052(3) 0.002(2) 0.004(2) 0.000(2)

loop_
_atom_type_symbol
_atom_type_description
_atom_type_scat_dispersion_real
_atom_type_scat_dispersion_imag
_atom_type_scat_source
C C 0.018 0.009
;International Tables for Crystallography
(1992, Vol. C, Tables 4.2.6.8 and 6.1.1.1)
;
H H 0.000 0.000
;International Tables for Crystallography
(1992, Vol. C, Table 6.1.1.2)
;
N N 0.031 0.018
;International Tables for Crystallography
(1992, Vol. C, Tables 4.2.6.8 and 6.1.1.1)
;
O O 0.049 0.032
;International Tables for Crystallography
(1992, Vol. C, Tables 4.2.6.8 and 6.1.1.1)
;

loop_
_geom_angle_atom_site_label_1
_geom_angle_atom_site_label_2
_geom_angle_atom_site_label_3
_geom_angle
_geom_angle_site_symmetry_2
_geom_angle_site_symmetry_3
_geom_angle_publ_flag
C(4) O(1) C(9) 114.2(4) 0_555 0_555 yes
C(2) O(2) C(11) 115.0(4) 0_555 0_555 yes
C(3) O(3) C(10) 116.5(4) 0_555 0_555 yes
C(3) N(1) C(4) 118.7(4) 0_555 0_555 yes
C(2) C(1) C(5) 111.0(4) 0_555 0_555 yes
O(2) C(2) C(1) 107.5(4) 0_555 0_555 yes
O(2) C(2) C(3) 113.8(4) 0_555 0_555 yes
C(1) C(2) C(3) 108.7(4) 0_555 0_555 yes
O(3) C(3) N(1) 121.2(4) 0_555 0_555 yes
O(3) C(3) C(2) 113.2(4) 0_555 0_555 yes
N(1) C(3) C(2) 125.7(4) 0_555 0_555 yes
O(1) C(4) N(1) 109.5(4) 0_555 0_555 yes
O(1) C(4) C(5) 109.1(3) 0_555 0_555 yes
O(1) C(4) C(7) 115.2(4) 0_555 0_555 yes
N(1) C(4) C(5) 117.9(4) 0_555 0_555 yes
N(1) C(4) C(7) 117.7(4) 0_555 0_555 yes
C(5) C(4) C(7) 85.6(3) 0_555 0_555 yes
C(1) C(5) C(4) 114.4(4) 0_555 0_555 yes
C(1) C(5) C(6) 115.5(4) 0_555 0_555 yes
C(1) C(5) C(13) 110.5(4) 0_555 0_555 yes
C(4) C(5) C(6) 84.1(3) 0_555 0_555 yes
C(4) C(5) C(13) 114.6(4) 0_555 0_555 yes
C(6) C(5) C(13) 115.7(4) 0_555 0_555 yes
C(5) C(6) C(7) 95.2(4) 0_555 0_555 yes
C(5) C(6) C(8) 128.7(5) 0_555 0_555 yes
C(7) C(6) C(8) 136.1(5) 0_555 0_555 yes
C(4) C(7) C(6) 95.1(4) 0_555 0_555 yes
O(2) C(11) C(12) 111.6(6) 0_555 0_555 yes
N(2) C(13) C(5) 177.1(5) 0_555 0_555 yes

loop_
_geom_bond_atom_site_label_1
_geom_bond_atom_site_label_2
_geom_bond_distance
_geom_bond_publ_flag
O(1) C(4) 1.416(5) yes
O(1) C(9) 1.421(7) yes
O(2) C(2) 1.419(5) yes
O(2) C(11) 1.426(6) yes
O(3) C(3) 1.347(5) yes
O(3) C(10) 1.426(6) yes
N(1) C(3) 1.269(5) yes
N(1) C(4) 1.427(5) yes
N(2) C(13) 1.140(5) yes
C(1) C(2) 1.516(6) yes
C(1) C(5) 1.515(6) yes
C(2) C(3) 1.510(6) yes
C(4) C(5) 1.587(6) yes
C(4) C(7) 1.523(6) yes
C(5) C(6) 1.544(6) yes
C(5) C(13) 1.456(6) yes
C(6) C(7) 1.312(6) yes
C(6) C(8) 1.496(8) yes
C(11) C(12) 1.452(9) yes

loop_
_geom_torsion_atom_site_label_1
_geom_torsion_atom_site_label_2
_geom_torsion_atom_site_label_3
_geom_torsion_atom_site_label_4
_geom_torsion
_geom_torsion_site_symmetry_1
_geom_torsion_site_symmetry_2
_geom_torsion_site_symmetry_3
_geom_torsion_site_symmetry_4
_geom_torsion_publ_flag
O(1) C(4) N(1) C(3) 148.9(4) 1_555 1_555 1_555 1_555 yes
O(1) C(4) C(5) C(1) -130.5(4) 1_555 1_555 1_555 1_555 yes
O(1) C(4) C(5) C(6) 114.2(4) 1_555 1_555 1_555 1_555 yes
O(1) C(4) C(5) C(13) -1.4(5) 1_555 1_555 1_555 1_555 yes
O(1) C(4) C(7) C(6) -107.8(4) 1_555 1_555 1_555 1_555 yes
O(2) C(2) C(1) C(5) 176.5(4) 1_555 1_555 1_555 1_555 yes
O(2) C(2) C(3) O(3) 21.2(5) 1_555 1_555 1_555 1_555 yes
O(2) C(2) C(3) N(1) -159.2(4) 1_555 1_555 1_555 1_555 yes
O(3) C(3) N(1) C(4) 179.2(4) 1_555 1_555 1_555 1_555 yes
O(3) C(3) C(2) C(1) 140.9(4) 1_555 1_555 1_555 1_555 yes
N(1) C(3) O(3) C(10) 10.4(7) 1_555 1_555 1_555 1_555 yes
N(1) C(3) C(2) C(1) -39.5(6) 1_555 1_555 1_555 1_555 yes
N(1) C(4) O(1) C(9) 62.0(6) 1_555 1_555 1_555 1_555 yes
N(1) C(4) C(5) C(1) -4.8(6) 1_555 1_555 1_555 1_555 yes
N(1) C(4) C(5) C(6) -120.2(4) 1_555 1_555 1_555 1_555 yes
N(1) C(4) C(5) C(13) 124.2(4) 1_555 1_555 1_555 1_555 yes
N(1) C(4) C(7) C(6) 120.6(4) 1_555 1_555 1_555 1_555 yes
N(2) C(13) C(5) C(1) 32(10) 1_555 1_555 1_555 1_555 yes
N(2) C(13) C(5) C(4) -99(10) 1_555 1_555 1_555 1_555 yes
N(2) C(13) C(5) C(6) 165(10) 1_555 1_555 1_555 1_555 yes
C(1) C(2) O(2) C(11) 151.0(5) 1_555 1_555 1_555 1_555 yes
C(1) C(5) C(4) C(7) 114.3(4) 1_555 1_555 1_555 1_555 yes
C(1) C(5) C(6) C(7) -113.0(4) 1_555 1_555 1_555 1_555 yes
C(1) C(5) C(6) C(8) 64.5(7) 1_555 1_555 1_555 1_555 yes
C(2) O(2) C(11) C(12) -164.0(7) 1_555 1_555 1_555 1_555 yes
C(2) C(1) C(5) C(4) -33.5(5) 1_555 1_555 1_555 1_555 yes
C(2) C(1) C(5) C(6) 61.7(5) 1_555 1_555 1_555 1_555 yes
C(2) C(1) C(5) C(13) -164.6(4) 1_555 1_555 1_555 1_555 yes
C(2) C(3) O(3) C(10) -170.0(5) 1_555 1_555 1_555 1_555 yes
C(2) C(3) N(1) C(4) -0.3(7) 1_555 1_555 1_555 1_555 yes
C(3) N(1) C(4) C(5) 23.4(6) 1_555 1_555 1_555 1_555 yes
C(3) N(1) C(4) C(7) -77.0(5) 1_555 1_555 1_555 1_555 yes
C(3) C(2) O(2) C(11) -88.6(6) 1_555 1_555 1_555 1_555 yes
C(3) C(2) C(1) C(5) 52.9(5) 1_555 1_555 1_555 1_555 yes
C(4) C(5) C(6) C(7) 1.2(4) 1_555 1_555 1_555 1_555 yes
C(4) C(5) C(6) C(8) 178.7(6) 1_555 1_555 1_555 1_555 yes
C(4) C(7) C(6) C(5) -1.3(4) 1_555 1_555 1_555 1_555 yes
C(4) C(7) C(6) C(8) -178.5(6) 1_555 1_555 1_555 1_555 yes
C(5) C(4) O(1) C(9) -167.6(6) 1_555 1_555 1_555 1_555 yes
C(5) C(4) C(7) C(6) 1.2(4) 1_555 1_555 1_555 1_555 yes
C(6) C(5) C(4) C(7) -1.1(3) 1_555 1_555 1_555 1_555 yes
C(7) C(4) O(1) C(9) -73.4(7) 1_555 1_555 1_555 1_555 yes
C(7) C(4) C(5) C(13) -116.7(4) 1_555 1_555 1_555 1_555 yes
C(7) C(6) C(5) C(13) 115.7(4) 1_555 1_555 1_555 1_555 yes
C(8) C(6) C(5) C(13) -66.8(7) 1_555 1_555 1_555 1_555 yes
